data_4020673
loop_
_publ_author_name
'Maxim A. Voinov'
'Julya F. Polienko'
'Thomas Schanding'
'Andrey A. Bobko'
'Valery V. Khramtsov'
'Yury V. Gatilov'
'Tatyana V. Rybalova'
'Alex I. Smirnov'
'Igor A. Grigor'ev'

_publ_section_title
;
 Synthesis, Structure, and X-Band (9.5 GHz) EPR Characterization
 of the New Series of pH-Sensitive Spin Probes: N,N-Disubstituted
 4-Amino-2,2,5,5-tetramethyl-3-imidazoline 1-Oxyls
;
_journal_name_full 'Journal of Organic Chemistry'
_journal_page_first 9702
_journal_page_last 9711
_journal_paper_doi 10.1021/jo0510890
_journal_volume 70
_journal_year 2005
_chemical_formula_moiety 'C16 H22 N3 O3'
_chemical_formula_sum 'C16 H22 N3 O3'
_chemical_formula_weight 304.37
_chemical_melting_point 360.0(10)
_space_group_IT_number 14
_symmetry_cell_setting monoclinic
_symmetry_space_group_name_Hall '-P 2ybc'
_symmetry_space_group_name_H-M 'P 1 21/c 1'
_cell_angle_alpha 90.00
_cell_angle_beta 105.479(11)
_cell_angle_gamma 90.00
_cell_formula_units_Z 4
_cell_length_a 17.431(3)
_cell_length_b 9.0482(13)
_cell_length_c 11.2508(16)
_cell_measurement_temperature 296(2)
_cell_volume 1710.1(4)
_diffrn_ambient_temperature 296(2)
_exptl_crystal_density_diffrn 1.182
_cod_depositor_comments
;
The following automatic conversions were performed:

'_chemical_melting_point' value '359 - 361' was changed to
'360.0(10)' - the average value was taken and precision was
estimated.

Automatic conversion script
Id: cif_fix_values 1646 2011-03-28 12:23:43Z adriana 
;
_cod_original_sg_symbol_H-M 'P 21/c'
_cod_database_code 4020673

loop_
_symmetry_equiv_pos_as_xyz
'x, y, z'
'-x, y+1/2, -z+1/2'
'-x, -y, -z'
'x, -y-1/2, z-1/2'

loop_
_atom_site_label
_atom_site_type_symbol
_atom_site_fract_x
_atom_site_fract_y
_atom_site_fract_z
_atom_site_U_iso_or_equiv
_atom_site_adp_type
_atom_site_occupancy
_atom_site_symmetry_multiplicity
_atom_site_calc_flag
_atom_site_refinement_flags
_atom_site_disorder_assembly
_atom_site_disorder_group
O1 O 0.18172(9) 0.14715(15) -0.04309(13) 0.0831(5) Uani 1 1 d . . .
N1 N 0.21734(9) 0.24586(14) 0.03126(13) 0.0576(4) Uani 1 1 d . . .
O2 O 0.33807(8) 0.70919(19) 0.05653(13) 0.0814(4) Uani 1 1 d . . .
C2 C 0.30159(10) 0.23553(18) 0.10286(15) 0.0568(4) Uani 1 1 d . . .
N3 N 0.31379(7) 0.37229(13) 0.17287(11) 0.0485(3) Uani 1 1 d . . .
O3 O 0.43974(7) 0.74879(19) 0.22158(16) 0.0911(5) Uani 1 1 d . . .
C4 C 0.24922(8) 0.44673(15) 0.15127(12) 0.0398(3) Uani 1 1 d . . .
C5 C 0.17678(8) 0.37802(15) 0.06147(13) 0.0454(4) Uani 1 1 d . . .
C6 C 0.35552(17) 0.2300(4) 0.0165(3) 0.0950(8) Uani 1 1 d . . .
H6B H 0.4162(18) 0.216(3) 0.067(3) 0.113(9) Uiso 1 1 d . . .
H6A H 0.3443(17) 0.320(3) -0.036(3) 0.112(10) Uiso 1 1 d . . .
H6C H 0.3403(18) 0.146(4) -0.039(3) 0.132(10) Uiso 1 1 d . . .
C7 C 0.31184(18) 0.1007(2) 0.1862(2) 0.0855(7) Uani 1 1 d . . .
H7C H 0.3661(18) 0.096(3) 0.233(3) 0.109(9) Uiso 1 1 d . . .
H7B H 0.2986(14) 0.007(3) 0.135(2) 0.091(7) Uiso 1 1 d . . .
H7A H 0.2777(18) 0.110(3) 0.240(3) 0.117(10) Uiso 1 1 d . . .
C8 C 0.14429(14) 0.4677(2) -0.05532(17) 0.0690(5) Uani 1 1 d . . .
H8C H 0.1891(12) 0.504(2) -0.0840(17) 0.071(6) Uiso 1 1 d . . .
H8B H 0.1134(14) 0.551(3) -0.039(2) 0.099(8) Uiso 1 1 d . . .
H8A H 0.1141(13) 0.401(3) -0.118(2) 0.084(6) Uiso 1 1 d . . .
C9 C 0.11012(12) 0.3273(2) 0.1170(2) 0.0675(5) Uani 1 1 d . . .
H9C H 0.0767(12) 0.257(2) 0.0606(18) 0.069(5) Uiso 1 1 d . . .
H9B H 0.1342(14) 0.280(3) 0.194(2) 0.086(7) Uiso 1 1 d . . .
H9A H 0.0719(14) 0.412(3) 0.121(2) 0.092(7) Uiso 1 1 d . . .
N10 N 0.24826(6) 0.58434(13) 0.20149(11) 0.0440(3) Uani 1 1 d . . .
C11 C 0.17783(8) 0.67076(14) 0.19172(12) 0.0409(3) Uani 1 1 d . . .
C12 C 0.16048(10) 0.78937(17) 0.11102(15) 0.0521(4) Uani 1 1 d . . .
H12 H 0.1938(11) 0.814(2) 0.0626(16) 0.060(5) Uiso 1 1 d . . .
C13 C 0.09274(11) 0.87316(18) 0.10432(16) 0.0597(4) Uani 1 1 d . . .
H13 H 0.0835(12) 0.951(3) 0.0469(19) 0.080(6) Uiso 1 1 d . . .
C14 C 0.04272(10) 0.83839(19) 0.17608(16) 0.0586(4) Uani 1 1 d . . .
H14 H -0.0068(12) 0.894(2) 0.1682(18) 0.074(6) Uiso 1 1 d . . .
C15 C 0.06095(10) 0.72217(19) 0.25780(16) 0.0568(4) Uani 1 1 d . . .
H15 H 0.0241(13) 0.700(2) 0.3087(19) 0.076(6) Uiso 1 1 d . . .
C16 C 0.12904(9) 0.63888(17) 0.26748(14) 0.0483(4) Uani 1 1 d . . .
H16 H 0.1445(10) 0.560(2) 0.3264(17) 0.059(5) Uiso 1 1 d . . .
C17 C 0.32452(9) 0.65087(19) 0.25927(15) 0.0522(4) Uani 1 1 d . . .
H17B H 0.3595(12) 0.582(2) 0.3135(17) 0.065(5) Uiso 1 1 d . . .
H17A H 0.3157(12) 0.735(2) 0.3068(18) 0.072(6) Uiso 1 1 d . . .
C18 C 0.36669(9) 0.70364(18) 0.16460(17) 0.0576(4) Uani 1 1 d . . .
C19 C 0.48480(17) 0.8074(5) 0.1400(4) 0.1315(15) Uani 1 1 d . . .
H19A H 0.534(2) 0.833(4) 0.188(3) 0.146(12) Uiso 1 1 d . . .
H19C H 0.454(2) 0.884(4) 0.082(4) 0.155(13) Uiso 1 1 d . . .
H19B H 0.484(2) 0.697(5) 0.078(4) 0.169(16) Uiso 1 1 d . . .

loop_
_atom_site_aniso_label
_atom_site_aniso_U_11
_atom_site_aniso_U_22
_atom_site_aniso_U_33
_atom_site_aniso_U_23
_atom_site_aniso_U_13
_atom_site_aniso_U_12
O1 0.0931(10) 0.0639(8) 0.0796(9) -0.0345(7) 0.0013(7) 0.0018(7)
N1 0.0639(8) 0.0489(7) 0.0561(7) -0.0160(6) 0.0090(6) 0.0024(6)
O2 0.0674(8) 0.1045(11) 0.0744(9) 0.0161(8) 0.0227(7) -0.0091(7)
C2 0.0594(9) 0.0510(9) 0.0594(9) -0.0093(7) 0.0151(7) 0.0106(7)
N3 0.0458(6) 0.0459(7) 0.0533(7) -0.0028(5) 0.0124(5) 0.0038(5)
O3 0.0460(7) 0.1091(12) 0.1136(11) 0.0146(9) 0.0133(7) -0.0164(7)
C4 0.0428(7) 0.0391(7) 0.0390(7) 0.0002(5) 0.0136(5) -0.0018(5)
C5 0.0476(8) 0.0414(7) 0.0452(7) -0.0054(6) 0.0092(6) -0.0008(6)
C6 0.0874(17) 0.116(2) 0.0902(16) -0.0251(16) 0.0392(14) 0.0220(15)
C7 0.1012(18) 0.0490(11) 0.0914(16) -0.0014(10) -0.0003(14) 0.0123(11)
C8 0.0833(13) 0.0611(11) 0.0503(9) -0.0011(8) -0.0037(9) 0.0042(10)
C9 0.0602(10) 0.0660(11) 0.0799(13) -0.0213(10) 0.0251(9) -0.0221(9)
N10 0.0397(6) 0.0396(6) 0.0522(7) -0.0065(5) 0.0114(5) -0.0025(4)
C11 0.0425(7) 0.0356(7) 0.0434(7) -0.0052(5) 0.0097(5) -0.0018(5)
C12 0.0570(9) 0.0463(8) 0.0542(8) 0.0056(6) 0.0169(7) -0.0015(7)
C13 0.0679(10) 0.0448(8) 0.0611(9) 0.0064(7) 0.0082(8) 0.0097(7)
C14 0.0528(9) 0.0534(9) 0.0655(10) -0.0107(7) 0.0084(7) 0.0120(7)
C15 0.0564(9) 0.0568(9) 0.0625(9) -0.0065(7) 0.0252(8) 0.0047(7)
C16 0.0570(8) 0.0436(8) 0.0471(8) 0.0005(6) 0.0187(6) 0.0029(6)
C17 0.0448(8) 0.0500(8) 0.0583(9) -0.0092(7) 0.0077(7) -0.0039(7)
C18 0.0427(8) 0.0523(9) 0.0765(11) 0.0045(8) 0.0137(7) -0.0011(6)
C19 0.0566(14) 0.168(4) 0.172(3) 0.056(3) 0.0354(17) -0.0216(18)

loop_
_geom_bond_atom_site_label_1
_geom_bond_atom_site_label_2
_geom_bond_distance
_geom_bond_site_symmetry_2
_geom_bond_publ_flag
O1 N1 1.2672(17) . ?
N1 C5 1.4743(19) . ?
N1 C2 1.477(2) . ?
O2 C18 1.186(2) . ?
C2 N3 1.4517(19) . ?
C2 C7 1.520(3) . ?
C2 C6 1.522(3) . ?
N3 C4 1.2781(17) . ?
O3 C18 1.328(2) . ?
O3 C19 1.458(3) . ?
C4 N10 1.3693(17) . ?
C4 C5 1.5233(18) . ?
C5 C8 1.520(2) . ?
C5 C9 1.529(2) . ?
N10 C11 1.4347(17) . ?
N10 C17 1.4460(18) . ?
C11 C16 1.385(2) . ?
C11 C12 1.386(2) . ?
C12 C13 1.388(2) . ?
C13 C14 1.374(3) . ?
C14 C15 1.377(2) . ?
C15 C16 1.386(2) . ?
C17 C18 1.523(2) . ?

loop_
_cod_related_entry_id
_cod_related_entry_database
_cod_related_entry_code
1 ChemSpider 9675266
